data_7058525
loop_
_publ_author_name
'Annaka, Tatsuro'
'Nakata, Norio'
'Ishii, Akihiko'

_publ_section_title
;
 A reversible and turn-on type fluorescence behaviour of hydrogen sulfide
 via a redox cycle between selenoxide and selenide
;
_journal_issue 29
_journal_name_full 'New Journal of Chemistry'
_journal_page_first 11643
_journal_paper_doi 10.1039/C9NJ02813G
_journal_volume 43
_journal_year 2019
_chemical_formula_moiety 'C26 H18 O Se, O'
_chemical_formula_sum 'C26 H18 O2 Se'
_chemical_formula_weight 441.36
_chemical_name_systematic
; 
 'C26 H18 O Se, O' 
;
_space_group_IT_number 4
_space_group_name_Hall 'P 2yb'
_space_group_name_H-M_alt 'P 1 21 1'
_symmetry_cell_setting monoclinic
_symmetry_Int_Tables_number 4
_symmetry_space_group_name_Hall 'P 2yb'
_symmetry_space_group_name_H-M 'P 1 21 1'
_atom_sites_solution_hydrogens geom
_atom_sites_solution_primary direct
_atom_sites_solution_secondary difmap
_audit_creation_method SHELXL-97
_audit_update_record
;
2019-04-05 deposited with the CCDC.    2019-06-24 downloaded from the CCDC.
;
_cell_angle_alpha 90.00
_cell_angle_beta 116.3210(10)
_cell_angle_gamma 90.00
_cell_formula_units_Z 2
_cell_length_a 9.1234(6)
_cell_length_b 12.7495(8)
_cell_length_c 9.6022(6)
_cell_measurement_reflns_used 3412
_cell_measurement_temperature 100(2)
_cell_measurement_theta_max 27.30
_cell_measurement_theta_min 2.15
_cell_volume 1001.12(11)
_computing_cell_refinement 'Bruker SAINT'
_computing_data_collection 'Bruker SMART'
_computing_data_reduction 'Bruker SAINT'
_computing_molecular_graphics 'Yadokari-XG 2009 (Wakita, Nemoto et al., 2009)'
_computing_publication_material 'Yadokari-XG 2009 (Wakita, Nemoto et al., 2009)'
_computing_structure_refinement 'SHELXL-97 (Sheldrick, 1997)'
_computing_structure_solution 'SHELXS-97 (Sheldrick, 1990)'
_diffrn_ambient_temperature 100(2)
_diffrn_measured_fraction_theta_full 0.997
_diffrn_measured_fraction_theta_max 0.997
_diffrn_measurement_device_type 'CCD area detector'
_diffrn_measurement_method 'phi and omega scans'
_diffrn_radiation_monochromator graphite
_diffrn_radiation_source 'fine-focus sealed tube'
_diffrn_radiation_type MoK\a
_diffrn_radiation_wavelength 0.71073
_diffrn_reflns_av_R_equivalents 0.0248
_diffrn_reflns_av_sigmaI/netI 0.0628
_diffrn_reflns_limit_h_max 8
_diffrn_reflns_limit_h_min -11
_diffrn_reflns_limit_k_max 15
_diffrn_reflns_limit_k_min -15
_diffrn_reflns_limit_l_max 11
_diffrn_reflns_limit_l_min -8
_diffrn_reflns_number 5806
_diffrn_reflns_theta_full 25.49
_diffrn_reflns_theta_max 25.49
_diffrn_reflns_theta_min 2.37
_exptl_absorpt_coefficient_mu 1.895
_exptl_absorpt_correction_T_max 0.7907
_exptl_absorpt_correction_T_min 0.7642
_exptl_absorpt_correction_type numerical
_exptl_absorpt_process_details 'SADABS (Sheldrick, 1997)'
_exptl_crystal_colour 'pale yellow'
_exptl_crystal_density_diffrn 1.464
_exptl_crystal_density_meas ?
_exptl_crystal_density_method 'not measured'
_exptl_crystal_description prism
_exptl_crystal_F_000 448
_exptl_crystal_size_max 0.15
_exptl_crystal_size_mid 0.14
_exptl_crystal_size_min 0.13
_refine_diff_density_max 0.924
_refine_diff_density_min -0.359
_refine_diff_density_rms 0.074
_refine_ls_abs_structure_details 'Flack H D (1983), Acta Cryst. A39, 876-881'
_refine_ls_abs_structure_Flack 0.034(10)
_refine_ls_extinction_method none
_refine_ls_goodness_of_fit_ref 1.038
_refine_ls_hydrogen_treatment constr
_refine_ls_matrix_type full
_refine_ls_number_parameters 262
_refine_ls_number_reflns 3626
_refine_ls_number_restraints 1
_refine_ls_restrained_S_all 1.038
_refine_ls_R_factor_all 0.0361
_refine_ls_R_factor_gt 0.0330
_refine_ls_shift/su_max 0.000
_refine_ls_shift/su_mean 0.000
_refine_ls_structure_factor_coef Fsqd
_refine_ls_weighting_details 'calc w=1/[\s^2^(Fo^2^)+(0.0217P)^2^+0.0104P] where P=(Fo^2^+2Fc^2^)/3'
_refine_ls_weighting_scheme calc
_refine_ls_wR_factor_gt 0.0734
_refine_ls_wR_factor_ref 0.0745
_reflns_number_gt 3360
_reflns_number_total 3626
_reflns_threshold_expression >2sigma(I)
_cod_data_source_file c9nj02813g2.cif
_cod_data_source_block naka445
_cod_depositor_comments
;
The following automatic conversions were performed:

'_exptl_crystal_density_meas' value 'not measured' was changed to '?'
- the value is perceived as not measured.

Automatic conversion script
Id: cif_fix_values 4973 2017-02-22 13:04:09Z antanas 

 Adding full bibliography for 7058525--7058526.cif.
;
_cod_original_sg_symbol_H-M P21
_cod_database_code 7058525

loop_
_symmetry_equiv_pos_as_xyz
'x, y, z'
'-x, y+1/2, -z'

loop_
_atom_site_label
_atom_site_type_symbol
_atom_site_fract_x
_atom_site_fract_y
_atom_site_fract_z
_atom_site_U_iso_or_equiv
_atom_site_adp_type
_atom_site_occupancy
_atom_site_symmetry_multiplicity
_atom_site_calc_flag
_atom_site_refinement_flags
Se1 Se -0.16304(4) 0.50094(3) 0.01952(3) 0.02006(10) Uani 1 1 d .
O1 O -0.2739(3) 0.5749(2) -0.1361(3) 0.0268(6) Uani 1 1 d .
O2 O 0.3252(4) 0.0598(3) 0.4370(3) 0.0436(7) Uani 1 1 d .
C1 C -0.3253(4) 0.3976(3) 0.0187(4) 0.0189(7) Uani 1 1 d .
C2 C -0.1833(4) 0.5712(3) 0.1899(4) 0.0181(7) Uani 1 1 d .
C3 C -0.3006(4) 0.5280(2) 0.2201(4) 0.0190(8) Uani 1 1 d .
H1 H -0.3247 0.5560 0.2993 0.023 Uiso 1 1 calc R
C4 C -0.3890(4) 0.4388(3) 0.1309(4) 0.0175(7) Uani 1 1 d .
C5 C -0.5077(4) 0.3800(3) 0.1355(4) 0.0217(8) Uani 1 1 d .
C6 C -0.0749(4) 0.6596(3) 0.2665(4) 0.0193(7) Uani 1 1 d .
C7 C -0.0134(5) 0.7224(3) 0.1859(4) 0.0266(9) Uani 1 1 d .
H2 H -0.0415 0.7076 0.0801 0.032 Uiso 1 1 calc R
C8 C 0.0886(5) 0.8063(3) 0.2589(4) 0.0335(10) Uani 1 1 d .
H3 H 0.1317 0.8477 0.2034 0.040 Uiso 1 1 calc R
C9 C 0.1282(5) 0.8302(3) 0.4125(4) 0.0326(9) Uani 1 1 d .
H4 H 0.1962 0.8885 0.4620 0.039 Uiso 1 1 calc R
C10 C 0.0673(5) 0.7681(3) 0.4918(4) 0.0290(9) Uani 1 1 d .
H5 H 0.0948 0.7839 0.5972 0.035 Uiso 1 1 calc R
C11 C -0.0338(4) 0.6826(3) 0.4215(4) 0.0221(8) Uani 1 1 d .
H6 H -0.0741 0.6404 0.4785 0.027 Uiso 1 1 calc R
C12 C -0.5945(4) 0.3983(3) 0.2314(4) 0.0207(8) Uani 1 1 d .
C13 C -0.6434(4) 0.4988(5) 0.2495(3) 0.0253(7) Uani 1 1 d .
H7 H -0.6248 0.5562 0.1963 0.030 Uiso 1 1 calc R
C14 C -0.7193(4) 0.5151(5) 0.3449(4) 0.0330(11) Uani 1 1 d .
H8 H -0.7539 0.5837 0.3551 0.040 Uiso 1 1 calc R
C15 C -0.7453(5) 0.4333(3) 0.4252(4) 0.0314(9) Uani 1 1 d .
H9 H -0.7937 0.4456 0.4932 0.038 Uiso 1 1 calc R
C16 C -0.7000(5) 0.3335(4) 0.4056(4) 0.0326(9) Uani 1 1 d .
H10 H -0.7199 0.2765 0.4585 0.039 Uiso 1 1 calc R
C17 C -0.6253(5) 0.3151(3) 0.3091(4) 0.0265(8) Uani 1 1 d .
H11 H -0.5953 0.2457 0.2960 0.032 Uiso 1 1 calc R
C18 C -0.4700(5) 0.3829(3) -0.1401(4) 0.0219(8) Uani 1 1 d .
H12 H -0.4768 0.4126 -0.2334 0.026 Uiso 1 1 calc R
C19 C -0.5856(5) 0.3233(3) -0.1322(4) 0.0233(8) Uani 1 1 d .
H13 H -0.6852 0.3073 -0.2204 0.028 Uiso 1 1 calc R
C20 C -0.2583(4) 0.2877(3) 0.0772(4) 0.0201(8) Uani 1 1 d .
C21 C -0.1034(5) 0.2487(3) 0.1203(4) 0.0222(8) Uani 1 1 d .
H14 H -0.0203 0.2913 0.1156 0.027 Uiso 1 1 calc R
C22 C -0.0716(5) 0.1446(3) 0.1712(4) 0.0272(9) Uani 1 1 d .
H15 H 0.0342 0.1160 0.2003 0.033 Uiso 1 1 calc R
C23 C -0.1915(5) 0.0830(3) 0.1797(4) 0.0273(9) Uani 1 1 d .
H16 H -0.1674 0.0125 0.2148 0.033 Uiso 1 1 calc R
C24 C -0.3483(5) 0.1231(3) 0.1371(4) 0.0235(8) Uani 1 1 d .
H17 H -0.4306 0.0811 0.1443 0.028 Uiso 1 1 calc R
C25 C -0.3809(5) 0.2253(3) 0.0841(4) 0.0208(8) Uani 1 1 d .
C26 C -0.5447(4) 0.2829(3) 0.0306(4) 0.0207(8) Uani 1 1 d .
H18 H -0.6328 0.2377 0.0338 0.025 Uiso 1 1 calc R

loop_
_atom_site_aniso_label
_atom_site_aniso_U_11
_atom_site_aniso_U_22
_atom_site_aniso_U_33
_atom_site_aniso_U_23
_atom_site_aniso_U_13
_atom_site_aniso_U_12
Se1 0.02294(17) 0.02119(16) 0.01796(15) -0.00295(19) 0.01079(12) -0.0026(2)
O1 0.0317(15) 0.0323(15) 0.0177(12) -0.0002(11) 0.0123(11) -0.0054(12)
O2 0.0458(19) 0.0473(19) 0.0379(16) 0.0009(14) 0.0187(14) -0.0034(15)
C1 0.0213(19) 0.0198(19) 0.0188(17) -0.0022(13) 0.0116(15) -0.0008(15)
C2 0.0212(19) 0.0175(19) 0.0166(16) -0.0011(13) 0.0092(14) 0.0016(14)
C3 0.0244(18) 0.019(2) 0.0141(15) 0.0008(12) 0.0091(14) 0.0032(14)
C4 0.0200(19) 0.0207(19) 0.0160(16) 0.0022(14) 0.0117(15) 0.0024(15)
C5 0.022(2) 0.022(2) 0.0174(17) 0.0032(14) 0.0054(15) 0.0063(16)
C6 0.0194(19) 0.0182(18) 0.0186(16) 0.0009(13) 0.0068(14) 0.0028(15)
C7 0.032(2) 0.031(2) 0.0181(18) -0.0046(17) 0.0127(17) -0.0061(19)
C8 0.044(3) 0.032(2) 0.027(2) 0.0006(17) 0.0176(19) -0.016(2)
C9 0.040(2) 0.024(2) 0.030(2) -0.0049(16) 0.0124(18) -0.0109(18)
C10 0.034(2) 0.028(2) 0.0207(18) -0.0039(16) 0.0093(17) -0.0055(18)
C11 0.025(2) 0.0217(19) 0.0191(17) 0.0026(14) 0.0089(15) 0.0007(15)
C12 0.0162(18) 0.025(2) 0.0176(17) -0.0013(14) 0.0045(14) -0.0009(15)
C13 0.0244(16) 0.0269(17) 0.0261(15) 0.000(2) 0.0125(13) -0.004(3)
C14 0.0253(19) 0.039(3) 0.0341(18) -0.006(2) 0.0128(15) 0.006(2)
C15 0.025(2) 0.046(3) 0.027(2) -0.0080(18) 0.0158(17) -0.0026(19)
C16 0.032(2) 0.041(3) 0.028(2) -0.0013(18) 0.0167(18) -0.009(2)
C17 0.028(2) 0.027(2) 0.0256(19) -0.0017(16) 0.0125(17) -0.0024(17)
C18 0.026(2) 0.0190(19) 0.0194(17) -0.0020(14) 0.0088(15) 0.0005(16)
C19 0.029(2) 0.020(2) 0.0177(18) -0.0026(15) 0.0074(16) 0.0017(18)
C20 0.023(2) 0.0217(19) 0.0159(16) -0.0034(14) 0.0092(15) 0.0000(15)
C21 0.019(2) 0.030(2) 0.0158(17) -0.0043(14) 0.0064(16) 0.0020(16)
C22 0.031(2) 0.031(2) 0.0210(18) -0.0034(15) 0.0128(16) 0.0089(18)
C23 0.036(2) 0.021(2) 0.0211(18) -0.0026(15) 0.0099(17) 0.0053(17)
C24 0.033(2) 0.0180(19) 0.0184(18) -0.0024(15) 0.0102(16) -0.0019(17)
C25 0.026(2) 0.022(2) 0.0128(17) -0.0028(15) 0.0069(16) 0.0028(16)
C26 0.022(2) 0.0186(19) 0.0219(19) 0.0000(15) 0.0104(16) -0.0025(15)

loop_
_atom_type_symbol
_atom_type_description
_atom_type_scat_dispersion_real
_atom_type_scat_dispersion_imag
_atom_type_scat_source
C C 0.0033 0.0016 'International Tables Vol C Tables 4.2.6.8 and 6.1.1.4'
H H 0.0000 0.0000 'International Tables Vol C Tables 4.2.6.8 and 6.1.1.4'
O O 0.0106 0.0060 'International Tables Vol C Tables 4.2.6.8 and 6.1.1.4'
Se Se -0.0929 2.2259 'International Tables Vol C Tables 4.2.6.8 and 6.1.1.4'

loop_
_geom_angle_atom_site_label_1
_geom_angle_atom_site_label_2
_geom_angle_atom_site_label_3
_geom_angle
O1 Se1 C2 104.26(13)
O1 Se1 C1 102.50(13)
C2 Se1 C1 87.72(14)
C18 C1 C4 108.4(3)
C18 C1 C20 106.4(3)
C4 C1 C20 105.7(3)
C18 C1 Se1 113.7(2)
C4 C1 Se1 106.6(2)
C20 C1 Se1 115.5(2)
C3 C2 C6 129.2(3)
C3 C2 Se1 112.0(2)
C6 C2 Se1 118.8(2)
C2 C3 C4 119.1(3)
C5 C4 C3 132.4(3)
C5 C4 C1 113.5(3)
C3 C4 C1 113.9(3)
C4 C5 C12 126.8(3)
C4 C5 C26 112.2(3)
C12 C5 C26 120.9(3)
C7 C6 C11 119.2(3)
C7 C6 C2 120.8(3)
C11 C6 C2 120.0(3)
C8 C7 C6 120.5(3)
C7 C8 C9 120.4(4)
C10 C9 C8 118.9(4)
C9 C10 C11 121.7(3)
C10 C11 C6 119.2(3)
C13 C12 C17 118.8(3)
C13 C12 C5 120.9(3)
C17 C12 C5 120.3(3)
C14 C13 C12 120.1(5)
C15 C14 C13 121.0(5)
C16 C15 C14 119.1(4)
C15 C16 C17 120.8(4)
C16 C17 C12 120.1(4)
C19 C18 C1 111.8(3)
C18 C19 C26 114.3(3)
C21 C20 C25 121.1(3)
C21 C20 C1 129.1(3)
C25 C20 C1 109.9(3)
C20 C21 C22 118.3(4)
C23 C22 C21 120.9(4)
C22 C23 C24 120.6(4)
C25 C24 C23 118.6(4)
C24 C25 C20 120.5(3)
C24 C25 C26 126.3(4)
C20 C25 C26 113.2(3)
C19 C26 C25 105.3(3)
C19 C26 C5 106.4(3)
C25 C26 C5 105.5(3)

loop_
_geom_bond_atom_site_label_1
_geom_bond_atom_site_label_2
_geom_bond_distance
Se1 O1 1.675(2)
Se1 C2 1.945(3)
Se1 C1 1.979(3)
C1 C18 1.522(5)
C1 C4 1.527(5)
C1 C20 1.532(5)
C2 C3 1.345(5)
C2 C6 1.464(5)
C3 C4 1.437(5)
C4 C5 1.334(5)
C5 C12 1.476(5)
C5 C26 1.535(5)
C6 C7 1.392(5)
C6 C11 1.396(5)
C7 C8 1.388(5)
C8 C9 1.388(5)
C9 C10 1.375(5)
C10 C11 1.393(5)
C12 C13 1.392(7)
C12 C17 1.396(5)
C13 C14 1.388(4)
C14 C15 1.379(6)
C15 C16 1.376(6)
C16 C17 1.392(5)
C18 C19 1.328(6)
C19 C26 1.528(5)
C20 C21 1.377(5)
C20 C25 1.398(5)
C21 C22 1.400(5)
C22 C23 1.378(5)
C23 C24 1.399(5)
C24 C25 1.383(5)
C25 C26 1.535(5)

loop_
_geom_torsion_atom_site_label_1
_geom_torsion_atom_site_label_2
_geom_torsion_atom_site_label_3
_geom_torsion_atom_site_label_4
_geom_torsion
O1 Se1 C1 C18 23.0(3)
C2 Se1 C1 C18 127.1(3)
O1 Se1 C1 C4 -96.5(2)
C2 Se1 C1 C4 7.6(2)
O1 Se1 C1 C20 146.4(2)
C2 Se1 C1 C20 -109.5(2)
O1 Se1 C2 C3 96.8(3)
C1 Se1 C2 C3 -5.5(3)
O1 Se1 C2 C6 -83.4(3)
C1 Se1 C2 C6 174.3(3)
C6 C2 C3 C4 -178.3(3)
Se1 C2 C3 C4 1.5(4)
C2 C3 C4 C5 179.0(4)
C2 C3 C4 C1 5.2(4)
C18 C1 C4 C5 53.4(4)
C20 C1 C4 C5 -60.3(4)
Se1 C1 C4 C5 176.2(3)
C18 C1 C4 C3 -131.5(3)
C20 C1 C4 C3 114.7(3)
Se1 C1 C4 C3 -8.8(3)
C3 C4 C5 C12 6.1(6)
C1 C4 C5 C12 180.0(3)
C3 C4 C5 C26 -171.6(3)
C1 C4 C5 C26 2.3(4)
C3 C2 C6 C7 -151.8(4)
Se1 C2 C6 C7 28.4(4)
C3 C2 C6 C11 27.4(6)
Se1 C2 C6 C11 -152.4(3)
C11 C6 C7 C8 0.5(6)
C2 C6 C7 C8 179.7(4)
C6 C7 C8 C9 -1.3(7)
C7 C8 C9 C10 1.3(6)
C8 C9 C10 C11 -0.5(6)
C9 C10 C11 C6 -0.3(6)
C7 C6 C11 C10 0.3(5)
C2 C6 C11 C10 -178.9(3)
C4 C5 C12 C13 41.8(5)
C26 C5 C12 C13 -140.7(3)
C4 C5 C12 C17 -136.6(4)
C26 C5 C12 C17 40.9(5)
C17 C12 C13 C14 0.9(5)
C5 C12 C13 C14 -177.5(3)
C12 C13 C14 C15 1.1(5)
C13 C14 C15 C16 -2.3(5)
C14 C15 C16 C17 1.5(6)
C15 C16 C17 C12 0.4(6)
C13 C12 C17 C16 -1.6(5)
C5 C12 C17 C16 176.8(3)
C4 C1 C18 C19 -53.7(4)
C20 C1 C18 C19 59.6(4)
Se1 C1 C18 C19 -172.1(3)
C1 C18 C19 C26 -1.2(5)
C18 C1 C20 C21 122.2(4)
C4 C1 C20 C21 -122.6(4)
Se1 C1 C20 C21 -5.0(5)
C18 C1 C20 C25 -58.2(3)
C4 C1 C20 C25 57.0(3)
Se1 C1 C20 C25 174.7(2)
C25 C20 C21 C22 0.1(5)
C1 C20 C21 C22 179.7(3)
C20 C21 C22 C23 -0.7(5)
C21 C22 C23 C24 0.2(5)
C22 C23 C24 C25 1.0(5)
C23 C24 C25 C20 -1.6(5)
C23 C24 C25 C26 179.4(3)
C21 C20 C25 C24 1.1(5)
C1 C20 C25 C24 -178.6(3)
C21 C20 C25 C26 -179.7(3)
C1 C20 C25 C26 0.6(4)
C18 C19 C26 C25 -55.6(4)
C18 C19 C26 C5 56.0(4)
C24 C25 C26 C19 -125.7(3)
C20 C25 C26 C19 55.1(4)
C24 C25 C26 C5 122.0(4)
C20 C25 C26 C5 -57.1(4)
C4 C5 C26 C19 -56.0(4)
C12 C5 C26 C19 126.2(3)
C4 C5 C26 C25 55.5(4)
C12 C5 C26 C25 -122.4(3)
